data_4337201
loop_
_publ_author_name
'Codesido, Nicol\'as Osa'
'Weyherm\"uller, Thomas'
'Olabe, Jos\'e A'
'Slep, Leonardo D.'

_publ_section_title
;
 Nitrosyl-Centered Redox and Acid-Base Interconversions in
 [Ru(Me3[9]aneN3)(bpy)(NO)](3,2,1+). The pKa of HNO for its Nitroxyl
 Derivative in Aqueous Solution.
;
_journal_issue 2
_journal_name_full 'Inorganic chemistry'
_journal_page_first 981
_journal_page_last 997
_journal_paper_doi 10.1021/ic402448p
_journal_volume 53
_journal_year 2014
_chemical_formula_sum 'C19 H29 Cl3 N6 O13 Ru'
_chemical_formula_weight 756.90
_chemical_name_systematic
; 
 ? 
;
_space_group_IT_number 61
_symmetry_cell_setting orthorhombic
_symmetry_space_group_name_Hall '-P 2ac 2ab'
_symmetry_space_group_name_H-M 'P b c a'
_atom_sites_solution_hydrogens geom
_atom_sites_solution_primary direct
_atom_sites_solution_secondary difmap
_audit_creation_method SHELXL-97
_cell_angle_alpha 90.00
_cell_angle_beta 90.00
_cell_angle_gamma 90.00
_cell_formula_units_Z 8
_cell_length_a 15.1877(19)
_cell_length_b 11.7191(15)
_cell_length_c 30.919(4)
_cell_measurement_reflns_used 9997
_cell_measurement_temperature 100(2)
_cell_measurement_theta_max 31.98
_cell_measurement_theta_min 2.29
_cell_volume 5503.2(12)
_computing_cell_refinement 'Bruker SAINT 7.34A'
_computing_data_collection 'Bruker SAINT 7.34A'
_computing_data_reduction 'Bruker SAINT 7.34A'
_computing_structure_refinement 'SHELXL-97 (Sheldrick, 1997)'
_computing_structure_solution 'SHELXS-97 (Sheldrick, 1990)'
_diffrn_ambient_temperature 100(2)
_diffrn_measured_fraction_theta_full 0.998
_diffrn_measured_fraction_theta_max 0.998
_diffrn_measurement_device_type 'Bruker APEX2'
_diffrn_measurement_method 'frames taken at 0.5 deg. stepwise rotation in omega and phi, 10 sec./frame'
_diffrn_radiation_monochromator graphite
_diffrn_radiation_source 'rotating anode, INCOATEC Multi-Layer Optics'
_diffrn_radiation_type MoK\a
_diffrn_radiation_wavelength 0.71073
_diffrn_reflns_av_R_equivalents 0.0632
_diffrn_reflns_av_sigmaI/netI 0.0291
_diffrn_reflns_limit_h_max 22
_diffrn_reflns_limit_h_min -22
_diffrn_reflns_limit_k_max 17
_diffrn_reflns_limit_k_min -17
_diffrn_reflns_limit_l_max 46
_diffrn_reflns_limit_l_min -45
_diffrn_reflns_number 113531
_diffrn_reflns_theta_full 32.07
_diffrn_reflns_theta_max 32.07
_diffrn_reflns_theta_min 1.32
_exptl_absorpt_coefficient_mu 0.938
_exptl_absorpt_correction_T_max 0.9907
_exptl_absorpt_correction_T_min 0.9546
_exptl_absorpt_correction_type multi-scan
_exptl_absorpt_process_details 'SADABS 2008/1, Bruker AXS'
_exptl_crystal_colour yellow
_exptl_crystal_density_diffrn 1.827
_exptl_crystal_density_method 'not measured'
_exptl_crystal_description 'transparent parallelepiped'
_exptl_crystal_F_000 3072
_exptl_crystal_size_max 0.05
_exptl_crystal_size_mid 0.05
_exptl_crystal_size_min 0.01
_refine_diff_density_max 4.711
_refine_diff_density_min -2.400
_refine_diff_density_rms 0.180
_refine_ls_extinction_method none
_refine_ls_goodness_of_fit_ref 1.187
_refine_ls_hydrogen_treatment constr
_refine_ls_matrix_type full
_refine_ls_number_parameters 382
_refine_ls_number_reflns 9601
_refine_ls_number_restraints 0
_refine_ls_restrained_S_all 1.187
_refine_ls_R_factor_all 0.0783
_refine_ls_R_factor_gt 0.0608
_refine_ls_shift/su_max 0.001
_refine_ls_shift/su_mean 0.000
_refine_ls_structure_factor_coef Fsqd
_refine_ls_weighting_details 'calc w=1/[\s^2^(Fo^2^)+(0.0247P)^2^+57.5912P] where P=(Fo^2^+2Fc^2^)/3'
_refine_ls_weighting_scheme calc
_refine_ls_wR_factor_gt 0.1433
_refine_ls_wR_factor_ref 0.1529
_reflns_number_gt 7605
_reflns_number_total 9601
_reflns_threshold_expression >2sigma(I)
_cod_data_source_file ic402448p_si_001.cif
_cod_data_source_block 6591
_cod_depositor_comments
;
The following automatic conversions were performed:

'_exptl_absorpt_correction_type' value 'Multi-Scan' changed to
'multi-scan' according to
/usr/data/users/saulius/automatic-downloads/current/ACS/lib/dictionaries/cif_core.dic
dictionary named 'cif_core.dic' version 2.4.2 from 2011-04-26.

Automatic conversion script
Id: cif_fix_values 2281 2013-09-26 08:29:07Z andrius 
;
_cod_database_code 4337201

loop_
_symmetry_equiv_pos_as_xyz
'x, y, z'
'-x+1/2, -y, z+1/2'
'-x, y+1/2, -z+1/2'
'x+1/2, -y+1/2, -z'
'-x, -y, -z'
'x-1/2, y, -z-1/2'
'x, -y-1/2, z-1/2'
'-x-1/2, y-1/2, z'

loop_
_atom_site_label
_atom_site_type_symbol
_atom_site_fract_x
_atom_site_fract_y
_atom_site_fract_z
_atom_site_U_iso_or_equiv
_atom_site_adp_type
_atom_site_occupancy
_atom_site_symmetry_multiplicity
_atom_site_calc_flag
_atom_site_refinement_flags
Ru1 Ru 0.50111(2) 0.19864(3) 0.139385(9) 0.00920(7) Uani 1 1 d .
N15 N 0.5106(3) 0.3327(3) 0.16523(11) 0.0151(7) Uani 1 1 d .
O16 O 0.5126(3) 0.4131(3) 0.18566(12) 0.0272(8) Uani 1 1 d .
N1 N 0.4833(2) 0.0280(3) 0.11758(11) 0.0117(6) Uani 1 1 d .
C2 C 0.5279(3) -0.0455(4) 0.15150(14) 0.0144(7) Uani 1 1 d .
H2A H 0.5133 -0.1267 0.1464 0.017 Uiso 1 1 calc R
H2B H 0.5926 -0.0368 0.1492 0.017 Uiso 1 1 calc R
C3 C 0.4981(3) -0.0110(4) 0.19614(14) 0.0156(7) Uani 1 1 d .
H3A H 0.5373 -0.0463 0.2179 0.019 Uiso 1 1 calc R
H3B H 0.4377 -0.0400 0.2012 0.019 Uiso 1 1 calc R
N4 N 0.4989(2) 0.1190(3) 0.20201(11) 0.0121(6) Uani 1 1 d .
C5 C 0.4140(3) 0.1577(4) 0.22225(13) 0.0156(8) Uani 1 1 d .
H5A H 0.4188 0.2394 0.2302 0.019 Uiso 1 1 calc R
H5B H 0.4033 0.1137 0.2490 0.019 Uiso 1 1 calc R
C6 C 0.3378(3) 0.1415(4) 0.19170(13) 0.0132(7) Uani 1 1 d .
H6A H 0.2852 0.1815 0.2031 0.016 Uiso 1 1 calc R
H6B H 0.3237 0.0593 0.1892 0.016 Uiso 1 1 calc R
N7 N 0.3613(2) 0.1887(3) 0.14758(11) 0.0120(6) Uani 1 1 d .
C8 C 0.3302(3) 0.1066(4) 0.11369(14) 0.0144(7) Uani 1 1 d .
H8A H 0.3356 0.1419 0.0847 0.017 Uiso 1 1 calc R
H8B H 0.2675 0.0876 0.1186 0.017 Uiso 1 1 calc R
C9 C 0.3854(3) -0.0007(4) 0.11573(14) 0.0143(7) Uani 1 1 d .
H9A H 0.3734 -0.0482 0.0899 0.017 Uiso 1 1 calc R
H9B H 0.3688 -0.0453 0.1417 0.017 Uiso 1 1 calc R
C10 C 0.5226(3) 0.0015(4) 0.07429(14) 0.0152(7) Uani 1 1 d .
H10A H 0.5852 0.0218 0.0744 0.023 Uiso 1 1 calc R
H10B H 0.4921 0.0456 0.0519 0.023 Uiso 1 1 calc R
H10C H 0.5163 -0.0802 0.0682 0.023 Uiso 1 1 calc R
C11 C 0.5691(3) 0.1499(4) 0.23355(14) 0.0175(8) Uani 1 1 d .
H11A H 0.5745 0.2331 0.2351 0.026 Uiso 1 1 calc R
H11B H 0.6253 0.1170 0.2241 0.026 Uiso 1 1 calc R
H11C H 0.5538 0.1198 0.2622 0.026 Uiso 1 1 calc R
C12 C 0.3145(3) 0.3017(4) 0.14293(15) 0.0181(8) Uani 1 1 d .
H12A H 0.3354 0.3406 0.1168 0.027 Uiso 1 1 calc R
H12B H 0.3268 0.3493 0.1683 0.027 Uiso 1 1 calc R
H12C H 0.2509 0.2887 0.1407 0.027 Uiso 1 1 calc R
N21 N 0.5064(2) 0.2679(3) 0.07530(11) 0.0099(6) Uani 1 1 d .
C22 C 0.4382(3) 0.2995(4) 0.04992(14) 0.0157(7) Uani 1 1 d .
H22 H 0.3801 0.2893 0.0605 0.019 Uiso 1 1 calc R
C23 C 0.4492(3) 0.3461(4) 0.00923(14) 0.0170(8) Uani 1 1 d .
H23 H 0.3994 0.3659 -0.0078 0.020 Uiso 1 1 calc R
C24 C 0.5335(3) 0.3636(4) -0.00637(14) 0.0145(7) Uani 1 1 d .
H24 H 0.5428 0.3948 -0.0344 0.017 Uiso 1 1 calc R
C25 C 0.6044(3) 0.3343(4) 0.01988(14) 0.0159(8) Uani 1 1 d .
H25 H 0.6629 0.3459 0.0100 0.019 Uiso 1 1 calc R
C26 C 0.5894(3) 0.2880(3) 0.06065(13) 0.0128(7) Uani 1 1 d .
C27 C 0.6613(3) 0.2500(4) 0.08868(13) 0.0119(7) Uani 1 1 d .
C28 C 0.7497(3) 0.2673(4) 0.07848(14) 0.0174(8) Uani 1 1 d .
H28 H 0.7655 0.3128 0.0543 0.021 Uiso 1 1 calc R
C29 C 0.8142(3) 0.2178(4) 0.10381(15) 0.0180(8) Uani 1 1 d .
H29 H 0.8747 0.2309 0.0977 0.022 Uiso 1 1 calc R
C30 C 0.7900(3) 0.1492(4) 0.13810(15) 0.0185(8) Uani 1 1 d .
H30 H 0.8331 0.1104 0.1548 0.022 Uiso 1 1 calc R
C31 C 0.7011(3) 0.1385(4) 0.14745(14) 0.0155(8) Uani 1 1 d .
H31 H 0.6843 0.0931 0.1715 0.019 Uiso 1 1 calc R
N32 N 0.6376(2) 0.1893(3) 0.12406(11) 0.0125(6) Uani 1 1 d .
Cl40 Cl 0.73787(7) 0.40003(9) 0.23225(3) 0.01647(19) Uani 1 1 d .
O41 O 0.8260(3) 0.3625(5) 0.2331(2) 0.0621(19) Uani 1 1 d .
O42 O 0.6943(4) 0.3613(5) 0.19382(14) 0.0484(13) Uani 1 1 d .
O43 O 0.7356(3) 0.5224(3) 0.23143(13) 0.0293(8) Uani 1 1 d .
O44 O 0.6909(2) 0.3598(3) 0.26996(11) 0.0225(7) Uani 1 1 d .
Cl50 Cl 0.79490(7) 0.51936(9) -0.00610(3) 0.01615(19) Uani 1 1 d .
O51 O 0.8651(3) 0.6006(4) -0.01093(13) 0.0323(9) Uani 1 1 d .
O52 O 0.8309(3) 0.4046(3) -0.00827(12) 0.0244(7) Uani 1 1 d .
O53 O 0.7527(3) 0.5345(3) 0.03547(11) 0.0255(7) Uani 1 1 d .
O54 O 0.7315(2) 0.5339(4) -0.04044(12) 0.0303(9) Uani 1 1 d .
Cl60 Cl 0.43746(7) 0.62715(8) 0.13552(3) 0.01371(17) Uani 1 1 d .
O61 O 0.5067(2) 0.6654(3) 0.16385(12) 0.0216(7) Uani 1 1 d .
O62 O 0.4713(3) 0.5367(3) 0.10839(12) 0.0310(9) Uani 1 1 d .
O63 O 0.4071(3) 0.7211(3) 0.10929(12) 0.0277(8) Uani 1 1 d .
O64 O 0.3660(2) 0.5832(3) 0.16141(12) 0.0256(8) Uani 1 1 d .

loop_
_atom_site_aniso_label
_atom_site_aniso_U_11
_atom_site_aniso_U_22
_atom_site_aniso_U_33
_atom_site_aniso_U_23
_atom_site_aniso_U_13
_atom_site_aniso_U_12
Ru1 0.00947(12) 0.00965(12) 0.00849(12) 0.00055(10) 0.00011(10) 0.00026(10)
N15 0.0208(17) 0.0139(15) 0.0108(14) 0.0011(12) -0.0034(13) -0.0003(13)
O16 0.044(2) 0.0154(16) 0.0225(17) -0.0023(13) -0.0080(16) -0.0002(15)
N1 0.0128(14) 0.0113(14) 0.0111(14) -0.0003(11) 0.0010(11) 0.0005(11)
C2 0.0121(16) 0.0130(17) 0.0182(19) 0.0001(15) 0.0005(14) 0.0002(14)
C3 0.0145(16) 0.0177(18) 0.0146(17) 0.0034(14) -0.0001(15) 0.0012(15)
N4 0.0106(13) 0.0169(15) 0.0089(13) 0.0014(11) 0.0001(12) 0.0018(12)
C5 0.0135(17) 0.023(2) 0.0103(17) -0.0005(15) 0.0043(13) 0.0031(15)
C6 0.0103(15) 0.0184(19) 0.0109(16) 0.0041(14) 0.0034(13) 0.0013(14)
N7 0.0106(13) 0.0149(15) 0.0105(14) -0.0001(12) 0.0011(11) 0.0019(12)
C8 0.0107(16) 0.0165(18) 0.0162(18) 0.0000(15) -0.0004(14) -0.0012(14)
C9 0.0120(16) 0.0124(17) 0.0185(19) -0.0022(14) -0.0008(14) -0.0008(13)
C10 0.0161(17) 0.0134(17) 0.0160(18) -0.0044(14) 0.0045(14) -0.0011(14)
C11 0.0116(16) 0.030(2) 0.0114(17) 0.0013(16) -0.0038(14) 0.0003(16)
C12 0.0169(18) 0.0184(19) 0.0189(19) -0.0010(16) 0.0020(15) 0.0075(16)
N21 0.0153(14) 0.0040(12) 0.0104(13) -0.0011(10) 0.0004(12) 0.0014(11)
C22 0.0142(17) 0.0187(19) 0.0141(18) 0.0022(15) -0.0013(14) 0.0009(15)
C23 0.0200(19) 0.0176(19) 0.0133(18) 0.0033(15) -0.0041(15) 0.0019(16)
C24 0.0177(18) 0.0141(18) 0.0117(17) 0.0035(14) 0.0011(14) 0.0002(14)
C25 0.0169(18) 0.0173(19) 0.0136(18) 0.0038(15) 0.0000(14) -0.0009(15)
C26 0.0135(16) 0.0117(17) 0.0133(17) 0.0011(14) 0.0007(13) -0.0017(13)
C27 0.0109(15) 0.0126(17) 0.0124(17) 0.0007(13) 0.0024(13) -0.0011(13)
C28 0.0132(16) 0.020(2) 0.0186(19) 0.0051(16) 0.0021(15) -0.0034(15)
C29 0.0120(17) 0.022(2) 0.020(2) 0.0012(16) 0.0013(15) -0.0031(15)
C30 0.0123(17) 0.027(2) 0.0166(19) 0.0035(17) -0.0044(15) -0.0021(16)
C31 0.0128(17) 0.022(2) 0.0122(17) 0.0058(15) -0.0023(14) -0.0031(15)
N32 0.0108(13) 0.0153(16) 0.0115(14) 0.0021(12) -0.0007(11) -0.0033(12)
Cl40 0.0130(4) 0.0176(4) 0.0189(5) -0.0007(4) 0.0039(3) -0.0015(3)
O41 0.0160(18) 0.066(4) 0.105(5) 0.049(3) 0.018(2) 0.016(2)
O42 0.067(3) 0.055(3) 0.022(2) -0.009(2) 0.001(2) -0.030(3)
O43 0.042(2) 0.0168(16) 0.0292(19) 0.0008(14) 0.0134(17) -0.0040(16)
O44 0.0209(16) 0.0257(17) 0.0207(16) 0.0064(14) 0.0052(13) -0.0041(13)
Cl50 0.0157(4) 0.0172(4) 0.0155(4) -0.0020(3) 0.0026(3) -0.0011(3)
O51 0.036(2) 0.032(2) 0.029(2) -0.0040(16) 0.0053(17) -0.0165(17)
O52 0.0335(19) 0.0196(16) 0.0203(16) 0.0009(13) 0.0086(14) 0.0065(14)
O53 0.0276(17) 0.0305(19) 0.0183(15) -0.0048(14) 0.0090(14) 0.0020(15)
O54 0.0224(17) 0.046(2) 0.0220(17) -0.0023(17) -0.0046(14) 0.0089(17)
Cl60 0.0158(4) 0.0135(4) 0.0118(4) 0.0015(3) -0.0002(3) 0.0014(3)
O61 0.0112(13) 0.0289(17) 0.0246(16) -0.0009(14) -0.0022(12) -0.0031(13)
O62 0.057(3) 0.0196(17) 0.0164(16) -0.0041(13) 0.0020(16) 0.0128(17)
O63 0.040(2) 0.0174(16) 0.0254(18) 0.0070(14) -0.0048(16) 0.0077(15)
O64 0.0144(14) 0.034(2) 0.0288(18) 0.0056(16) -0.0002(13) -0.0074(14)

loop_
_atom_type_symbol
_atom_type_description
_atom_type_scat_dispersion_real
_atom_type_scat_dispersion_imag
_atom_type_scat_source
C C 0.0033 0.0016 'International Tables Vol C Tables 4.2.6.8 and 6.1.1.4'
H H 0.0000 0.0000 'International Tables Vol C Tables 4.2.6.8 and 6.1.1.4'
N N 0.0061 0.0033 'International Tables Vol C Tables 4.2.6.8 and 6.1.1.4'
O O 0.0106 0.0060 'International Tables Vol C Tables 4.2.6.8 and 6.1.1.4'
Cl Cl 0.1484 0.1585 'International Tables Vol C Tables 4.2.6.8 and 6.1.1.4'
Ru Ru -1.2594 0.8363 'International Tables Vol C Tables 4.2.6.8 and 6.1.1.4'

loop_
_geom_angle_atom_site_label_1
_geom_angle_atom_site_label_2
_geom_angle_atom_site_label_3
_geom_angle
N15 Ru1 N1 171.30(15)
N15 Ru1 N32 93.84(16)
N1 Ru1 N32 90.29(13)
N15 Ru1 N7 94.35(16)
N1 Ru1 N7 81.95(13)
N32 Ru1 N7 171.41(14)
N15 Ru1 N21 94.50(14)
N1 Ru1 N21 93.88(13)
N32 Ru1 N21 77.13(13)
N7 Ru1 N21 99.61(13)
N15 Ru1 N4 88.85(15)
N1 Ru1 N4 82.84(13)
N32 Ru1 N4 101.16(13)
N7 Ru1 N4 81.61(13)
N21 Ru1 N4 176.32(13)
O16 N15 Ru1 172.5(4)
C10 N1 C2 108.8(3)
C10 N1 C9 108.0(3)
C2 N1 C9 109.7(3)
C10 N1 Ru1 115.3(3)
C2 N1 Ru1 104.9(2)
C9 N1 Ru1 110.1(2)
C3 C2 N1 110.2(3)
C2 C3 N4 111.9(3)
C11 N4 C5 105.5(3)
C11 N4 C3 108.9(3)
C5 N4 C3 110.0(3)
C11 N4 Ru1 118.2(3)
C5 N4 Ru1 104.9(2)
C3 N4 Ru1 108.9(2)
N4 C5 C6 111.1(3)
C5 C6 N7 109.8(3)
C8 N7 C12 110.4(3)
C8 N7 C6 108.8(3)
C12 N7 C6 107.2(3)
C8 N7 Ru1 105.3(2)
C12 N7 Ru1 114.0(3)
C6 N7 Ru1 111.1(2)
N7 C8 C9 109.3(3)
C8 C9 N1 111.0(3)
C22 N21 C26 118.0(4)
C22 N21 Ru1 127.8(3)
C26 N21 Ru1 114.1(3)
N21 C22 C23 123.1(4)
C22 C23 C24 119.1(4)
C23 C24 C25 118.4(4)
C24 C25 C26 119.9(4)
N21 C26 C25 121.4(4)
N21 C26 C27 116.2(3)
C25 C26 C27 122.2(4)
N32 C27 C28 121.0(4)
N32 C27 C26 116.0(3)
C28 C27 C26 122.8(4)
C29 C28 C27 119.6(4)
C30 C29 C28 119.4(4)
C29 C30 C31 118.2(4)
N32 C31 C30 123.1(4)
C31 N32 C27 118.4(4)
C31 N32 Ru1 127.0(3)
C27 N32 Ru1 114.3(3)
O41 Cl40 O42 110.7(4)
O41 Cl40 O43 109.6(3)
O42 Cl40 O43 106.9(3)
O41 Cl40 O44 110.7(3)
O42 Cl40 O44 109.8(3)
O43 Cl40 O44 109.2(2)
O51 Cl50 O54 109.9(3)
O51 Cl50 O53 109.9(2)
O54 Cl50 O53 110.1(2)
O51 Cl50 O52 109.2(3)
O54 Cl50 O52 109.1(2)
O53 Cl50 O52 108.7(2)
O61 Cl60 O63 109.8(2)
O61 Cl60 O64 108.8(2)
O63 Cl60 O64 110.1(2)
O61 Cl60 O62 108.7(2)
O63 Cl60 O62 110.3(2)
O64 Cl60 O62 109.1(3)

loop_
_geom_bond_atom_site_label_1
_geom_bond_atom_site_label_2
_geom_bond_distance
Ru1 N15 1.768(4)
Ru1 N1 2.128(4)
Ru1 N32 2.129(3)
Ru1 N7 2.142(3)
Ru1 N21 2.143(3)
Ru1 N4 2.150(3)
N15 O16 1.135(5)
N1 C10 1.498(5)
N1 C2 1.517(5)
N1 C9 1.525(5)
C2 C3 1.508(6)
C3 N4 1.534(6)
N4 C11 1.490(5)
N4 C5 1.502(5)
C5 C6 1.506(6)
C6 N7 1.514(5)
N7 C8 1.498(5)
N7 C12 1.510(6)
C8 C9 1.512(6)
N21 C22 1.351(5)
N21 C26 1.360(5)
C22 C23 1.381(6)
C23 C24 1.384(6)
C24 C25 1.391(6)
C25 C26 1.391(6)
C26 C27 1.464(6)
C27 N32 1.354(5)
C27 C28 1.393(6)
C28 C29 1.382(6)
C29 C30 1.381(6)
C30 C31 1.386(6)
C31 N32 1.345(5)
Cl40 O41 1.409(4)
Cl40 O42 1.433(5)
Cl40 O43 1.434(4)
Cl40 O44 1.446(3)
Cl50 O51 1.438(4)
Cl50 O54 1.443(4)
Cl50 O53 1.447(3)
Cl50 O52 1.453(4)
Cl60 O61 1.440(3)
Cl60 O63 1.443(4)
Cl60 O64 1.444(4)
Cl60 O62 1.446(4)

loop_
_geom_torsion_atom_site_label_1
_geom_torsion_atom_site_label_2
_geom_torsion_atom_site_label_3
_geom_torsion_atom_site_label_4
_geom_torsion
N1 Ru1 N15 O16 -6(4)
N32 Ru1 N15 O16 -125(3)
N7 Ru1 N15 O16 58(3)
N21 Ru1 N15 O16 158(3)
N4 Ru1 N15 O16 -23(3)
N15 Ru1 N1 C10 -166.9(9)
N32 Ru1 N1 C10 -48.4(3)
N7 Ru1 N1 C10 127.9(3)
N21 Ru1 N1 C10 28.7(3)
N4 Ru1 N1 C10 -149.7(3)
N15 Ru1 N1 C2 -47.3(11)
N32 Ru1 N1 C2 71.1(2)
N7 Ru1 N1 C2 -112.6(2)
N21 Ru1 N1 C2 148.3(2)
N4 Ru1 N1 C2 -30.1(2)
N15 Ru1 N1 C9 70.7(11)
N32 Ru1 N1 C9 -170.9(3)
N7 Ru1 N1 C9 5.4(3)
N21 Ru1 N1 C9 -93.8(3)
N4 Ru1 N1 C9 87.9(3)
C10 N1 C2 C3 173.0(3)
C9 N1 C2 C3 -69.0(4)
Ru1 N1 C2 C3 49.2(4)
N1 C2 C3 N4 -45.8(4)
C2 C3 N4 C11 -112.0(4)
C2 C3 N4 C5 132.8(4)
C2 C3 N4 Ru1 18.3(4)
N15 Ru1 N4 C11 -50.5(3)
N1 Ru1 N4 C11 132.1(3)
N32 Ru1 N4 C11 43.2(3)
N7 Ru1 N4 C11 -145.1(3)
N21 Ru1 N4 C11 105(2)
N15 Ru1 N4 C5 66.7(3)
N1 Ru1 N4 C5 -110.7(3)
N32 Ru1 N4 C5 160.4(3)
N7 Ru1 N4 C5 -27.8(3)
N21 Ru1 N4 C5 -138(2)
N15 Ru1 N4 C3 -175.4(3)
N1 Ru1 N4 C3 7.1(3)
N32 Ru1 N4 C3 -81.8(3)
N7 Ru1 N4 C3 90.0(3)
N21 Ru1 N4 C3 -20(2)
C11 N4 C5 C6 174.7(4)
C3 N4 C5 C6 -68.0(4)
Ru1 N4 C5 C6 49.1(4)
N4 C5 C6 N7 -47.9(5)
C5 C6 N7 C8 137.1(4)
C5 C6 N7 C12 -103.6(4)
C5 C6 N7 Ru1 21.6(4)
N15 Ru1 N7 C8 158.0(3)
N1 Ru1 N7 C8 -29.9(3)
N32 Ru1 N7 C8 -4.2(10)
N21 Ru1 N7 C8 62.7(3)
N4 Ru1 N7 C8 -113.8(3)
N15 Ru1 N7 C12 36.8(3)
N1 Ru1 N7 C12 -151.1(3)
N32 Ru1 N7 C12 -125.4(9)
N21 Ru1 N7 C12 -58.5(3)
N4 Ru1 N7 C12 125.0(3)
N15 Ru1 N7 C6 -84.4(3)
N1 Ru1 N7 C6 87.7(3)
N32 Ru1 N7 C6 113.3(9)
N21 Ru1 N7 C6 -179.7(3)
N4 Ru1 N7 C6 3.8(3)
C12 N7 C8 C9 173.5(3)
C6 N7 C8 C9 -69.2(4)
Ru1 N7 C8 C9 49.9(4)
N7 C8 C9 N1 -47.7(4)
C10 N1 C9 C8 -106.0(4)
C2 N1 C9 C8 135.6(4)
Ru1 N1 C9 C8 20.6(4)
N15 Ru1 N21 C22 -92.4(4)
N1 Ru1 N21 C22 85.3(4)
N32 Ru1 N21 C22 174.7(4)
N7 Ru1 N21 C22 2.8(4)
N4 Ru1 N21 C22 112(2)
N15 Ru1 N21 C26 83.0(3)
N1 Ru1 N21 C26 -99.3(3)
N32 Ru1 N21 C26 -9.9(3)
N7 Ru1 N21 C26 178.2(3)
N4 Ru1 N21 C26 -73(2)
C26 N21 C22 C23 3.1(6)
Ru1 N21 C22 C23 178.4(3)
N21 C22 C23 C24 -1.2(7)
C22 C23 C24 C25 -0.6(7)
C23 C24 C25 C26 0.4(7)
C22 N21 C26 C25 -3.3(6)
Ru1 N21 C26 C25 -179.1(3)
C22 N21 C26 C27 -178.6(4)
Ru1 N21 C26 C27 5.5(4)
C24 C25 C26 N21 1.6(6)
C24 C25 C26 C27 176.7(4)
N21 C26 C27 N32 6.2(5)
C25 C26 C27 N32 -169.2(4)
N21 C26 C27 C28 -178.4(4)
C25 C26 C27 C28 6.3(7)
N32 C27 C28 C29 2.7(7)
C26 C27 C28 C29 -172.5(4)
C27 C28 C29 C30 1.9(7)
C28 C29 C30 C31 -4.0(7)
C29 C30 C31 N32 1.8(7)
C30 C31 N32 C27 2.7(7)
C30 C31 N32 Ru1 -171.2(4)
C28 C27 N32 C31 -4.9(6)
C26 C27 N32 C31 170.6(4)
C28 C27 N32 Ru1 169.7(3)
C26 C27 N32 Ru1 -14.8(5)
N15 Ru1 N32 C31 93.7(4)
N1 Ru1 N32 C31 -78.7(4)
N7 Ru1 N32 C31 -104.0(9)
N21 Ru1 N32 C31 -172.6(4)
N4 Ru1 N32 C31 4.1(4)
N15 Ru1 N32 C27 -80.4(3)
N1 Ru1 N32 C27 107.2(3)
N7 Ru1 N32 C27 81.9(10)
N21 Ru1 N32 C27 13.3(3)
N4 Ru1 N32 C27 -170.0(3)
